data_1520534
loop_
_publ_author_name
'Park, Jung-Woo'
'Kou, Kevin G. M.'
'Kim, Daniel K.'
'Dong, Vy M.'

_publ_section_title
;
 Rh-Catalyzed Desymmetrization of \a-Quaternary Centers by
 Isomerization-Hydroacylation.
;
_journal_issue 8
_journal_name_full 'Chemical science (Royal Society of Chemistry : 2010)'
_journal_page_first 4479
_journal_page_last 4483
_journal_paper_doi 10.1039/C5SC01553G
_journal_volume 6
_journal_year 2015
_chemical_absolute_configuration syn
_chemical_formula_sum 'C20 H20 N4 O4'
_chemical_formula_weight 380.40
_space_group_crystal_system triclinic
_space_group_IT_number 1
_space_group_name_Hall 'P 1'
_space_group_name_H-M_alt 'P 1'
_symmetry_space_group_name_Hall 'P 1'
_symmetry_space_group_name_H-M 'P 1'
_atom_sites_solution_hydrogens geom
_atom_sites_solution_primary direct
_atom_sites_solution_secondary difmap
_audit_creation_method SHELXL-2014/7
_audit_update_record
;
2015-04-28 deposited with the CCDC.
2015-05-29 downloaded from the CCDC.
;
_cell_angle_alpha 78.9198(8)
_cell_angle_beta 79.5663(9)
_cell_angle_gamma 82.7612(9)
_cell_formula_units_Z 4
_cell_length_a 7.9466(5)
_cell_length_b 14.9541(10)
_cell_length_c 16.2556(11)
_cell_measurement_reflns_used 9865
_cell_measurement_temperature 88(2)
_cell_measurement_theta_max 29.03
_cell_measurement_theta_min 2.59
_cell_volume 1856.0(2)
_computing_cell_refinement 'Bruker SAINT 8.34a, 2013'
_computing_data_collection 'Bruker APEX2 2014.11-0, 2014'
_computing_data_reduction 'Bruker SAINT 8.34a, 2013'
_computing_molecular_graphics 'Bruker SHELXTL'
_computing_publication_material 'Bruker SHELXTL'
_computing_structure_refinement 'SHELXL-2014/7 (Sheldrick, 2014)'
_computing_structure_solution 'Bruker SHELXTL 2014/4'
_diffrn_ambient_temperature 88(2)
_diffrn_measured_fraction_theta_full 0.998
_diffrn_measured_fraction_theta_max 0.920
_diffrn_measurement_device_type 'Bruker SMART APEX II CCD'
_diffrn_measurement_method '\f and \w scans'
_diffrn_radiation_type MoK\a
_diffrn_radiation_wavelength 0.71073
_diffrn_reflns_av_R_equivalents 0.0144
_diffrn_reflns_av_unetI/netI 0.0314
_diffrn_reflns_laue_measured_fraction_full 0.998
_diffrn_reflns_laue_measured_fraction_max 0.920
_diffrn_reflns_limit_h_max 10
_diffrn_reflns_limit_h_min -10
_diffrn_reflns_limit_k_max 20
_diffrn_reflns_limit_k_min -19
_diffrn_reflns_limit_l_max 21
_diffrn_reflns_limit_l_min -21
_diffrn_reflns_number 23347
_diffrn_reflns_point_group_measured_fraction_full 0.988
_diffrn_reflns_point_group_measured_fraction_max 0.875
_diffrn_reflns_theta_full 25.500
_diffrn_reflns_theta_max 29.198
_diffrn_reflns_theta_min 1.729
_diffrn_source 'fine-focus sealed tube'
_exptl_absorpt_coefficient_mu 0.097
_exptl_absorpt_correction_T_max 0.8622
_exptl_absorpt_correction_T_min 0.8072
_exptl_absorpt_correction_type multi-scan
_exptl_absorpt_process_details 'Bruker SADABS 2014/5'
_exptl_crystal_colour orange
_exptl_crystal_density_diffrn 1.361
_exptl_crystal_density_meas ?
_exptl_crystal_density_method not_measured
_exptl_crystal_description block
_exptl_crystal_F_000 800
_exptl_crystal_size_max 0.574
_exptl_crystal_size_mid 0.300
_exptl_crystal_size_min 0.144
_refine_diff_density_max 0.308
_refine_diff_density_min -0.207
_refine_diff_density_rms 0.040
_refine_ls_abs_structure_details
; 
 Flack x determined using 7263 quotients [(I+)-(I-)]/[(I+)+(I-)] 
 (Parsons, Flack and Wagner, Acta Cryst. B69 (2013) 249-259). 
;
_refine_ls_abs_structure_Flack -0.4(3)
_refine_ls_extinction_method none
_refine_ls_goodness_of_fit_ref 1.025
_refine_ls_hydrogen_treatment constr
_refine_ls_matrix_type full
_refine_ls_number_parameters 1013
_refine_ls_number_reflns 17563
_refine_ls_number_restraints 3
_refine_ls_restrained_S_all 1.025
_refine_ls_R_factor_all 0.0413
_refine_ls_R_factor_gt 0.0377
_refine_ls_shift/su_max 0.000
_refine_ls_shift/su_mean 0.000
_refine_ls_structure_factor_coef Fsqd
_refine_ls_weighting_details 'w=1/[\s^2^(Fo^2^)+(0.0475P)^2^+0.4673P] where P=(Fo^2^+2Fc^2^)/3'
_refine_ls_weighting_scheme calc
_refine_ls_wR_factor_gt 0.0925
_refine_ls_wR_factor_ref 0.0955
_reflns_Friedel_coverage 0.903
_reflns_friedel_fraction_full 0.978
_reflns_friedel_fraction_max 0.831
_reflns_number_gt 16382
_reflns_number_total 17563
_reflns_threshold_expression 'I > 2\s(I)'
_cod_data_source_file c5sc01553g2.cif
_cod_data_source_block vmd20
_cod_depositor_comments
;
The following automatic conversions were performed:

'_exptl_crystal_density_meas' value 'not_measured' was changed to '?'
- the value is perceived as not measured.

Automatic conversion script
Id: cif_fix_values 3271 2015-04-21 07:52:19Z andrius 

 Adding full bibliography for 1520533--1520534.cif.

 Adding full bibliography for 1520533--1520534.cif.
;
_cod_database_code 1520534
_shelx_shelxl_version_number 2014/7
_shelx_space_group_comment
; 
The symmetry employed for this shelxl refinement is uniquely defined 
by the following loop, which should always be used as a source of 
symmetry information in preference to the above space-group names. 
They are only intended as comments. 
;
_shelx_estimated_absorpt_t_min 0.946
_shelx_estimated_absorpt_t_max 0.986

loop_
_space_group_symop_operation_xyz
'x, y, z'

loop_
_atom_site_label
_atom_site_type_symbol
_atom_site_fract_x
_atom_site_fract_y
_atom_site_fract_z
_atom_site_U_iso_or_equiv
_atom_site_adp_type
_atom_site_occupancy
_atom_site_site_symmetry_order
_atom_site_calc_flag
_atom_site_refinement_flags_posn
_atom_site_refinement_flags_adp
O1 O 0.0992(2) 0.17808(13) 0.54395(12) 0.0263(4) Uani 1 1 d . .
O2 O 0.1611(2) 0.16552(15) 0.67011(12) 0.0322(4) Uani 1 1 d . .
O3 O 0.7392(3) 0.09970(14) 0.72511(12) 0.0310(4) Uani 1 1 d . .
O4 O 0.9147(2) 0.01879(13) 0.64266(12) 0.0273(4) Uani 1 1 d . .
N1 N 0.4001(3) 0.13510(14) 0.33438(13) 0.0186(4) Uani 1 1 d . .
N2 N 0.3354(3) 0.14469(13) 0.41736(13) 0.0198(4) Uani 1 1 d . .
H2C H 0.2261 0.1630 0.4316 0.024 Uiso 1 1 calc R U
N3 N 0.2034(3) 0.15992(14) 0.59509(13) 0.0219(4) Uani 1 1 d . .
N4 N 0.7794(3) 0.06787(14) 0.65923(13) 0.0224(4) Uani 1 1 d . .
C1 C 0.2955(3) 0.16319(15) 0.28167(15) 0.0189(5) Uani 1 1 d . .
C2 C 0.1123(3) 0.20561(17) 0.29968(17) 0.0232(5) Uani 1 1 d . .
H2A H 0.1080 0.2624 0.3232 0.028 Uiso 1 1 calc R U
H2B H 0.0400 0.1624 0.3406 0.028 Uiso 1 1 calc R U
C3 C 0.0512(3) 0.22657(18) 0.21305(18) 0.0269(5) Uani 1 1 d . .
H3A H 0.0670 0.2906 0.1852 0.032 Uiso 1 1 calc R U
H3B H -0.0714 0.2163 0.2191 0.032 Uiso 1 1 calc R U
C4 C 0.1667(3) 0.15867(17) 0.16252(17) 0.0234(5) Uani 1 1 d . .
H4A H 0.1699 0.1794 0.1007 0.028 Uiso 1 1 calc R U
H4B H 0.1255 0.0969 0.1786 0.028 Uiso 1 1 calc R U
C5 C 0.3455(3) 0.15820(16) 0.18730(15) 0.0183(4) Uani 1 1 d . .
C6 C 0.4252(3) 0.24579(16) 0.14071(15) 0.0190(5) Uani 1 1 d . .
H6A H 0.4281 0.2595 0.0810 0.023 Uiso 1 1 calc R U
C7 C 0.4905(3) 0.30434(17) 0.17470(16) 0.0215(5) Uani 1 1 d . .
H7A H 0.4820 0.2944 0.2347 0.026 Uiso 1 1 calc R U
C8 C 0.5771(3) 0.38531(17) 0.12418(17) 0.0268(5) Uani 1 1 d . .
H8A H 0.5204 0.4411 0.1441 0.040 Uiso 1 1 calc R U
H8B H 0.5695 0.3898 0.0640 0.040 Uiso 1 1 calc R U
H8C H 0.6982 0.3781 0.1313 0.040 Uiso 1 1 calc R U
C9 C 0.4735(3) 0.07706(16) 0.16609(15) 0.0179(4) Uani 1 1 d . .
C10 C 0.4340(3) 0.01534(16) 0.11975(15) 0.0209(5) Uani 1 1 d . .
H10A H 0.3254 0.0231 0.1014 0.025 Uiso 1 1 calc R U
C11 C 0.5522(3) -0.05752(17) 0.10010(17) 0.0257(5) Uani 1 1 d . .
H11A H 0.5235 -0.0991 0.0685 0.031 Uiso 1 1 calc R U
C12 C 0.7111(3) -0.06993(17) 0.12621(16) 0.0256(5) Uani 1 1 d . .
H12A H 0.7908 -0.1202 0.1134 0.031 Uiso 1 1 calc R U
C13 C 0.7528(3) -0.00796(17) 0.17135(15) 0.0242(5) Uani 1 1 d . .
H13A H 0.8618 -0.0159 0.1894 0.029 Uiso 1 1 calc R U
C14 C 0.6365(3) 0.06521(16) 0.19021(15) 0.0213(5) Uani 1 1 d . .
H14A H 0.6676 0.1079 0.2199 0.026 Uiso 1 1 calc R U
C15 C 0.4405(3) 0.12578(15) 0.47659(15) 0.0185(5) Uani 1 1 d . .
C16 C 0.3824(3) 0.13188(16) 0.56366(15) 0.0199(5) Uani 1 1 d . .
C17 C 0.4928(3) 0.11390(16) 0.62323(15) 0.0201(5) Uani 1 1 d . .
H17A H 0.4515 0.1194 0.6808 0.024 Uiso 1 1 calc R U
C18 C 0.6632(3) 0.08795(16) 0.59696(15) 0.0205(5) Uani 1 1 d . .
C19 C 0.7269(3) 0.07903(17) 0.51254(16) 0.0212(5) Uani 1 1 d . .
H19A H 0.8448 0.0598 0.4962 0.025 Uiso 1 1 calc R U
C20 C 0.6184(3) 0.09814(16) 0.45368(15) 0.0201(5) Uani 1 1 d . .
H20A H 0.6626 0.0929 0.3963 0.024 Uiso 1 1 calc R U
O5 O 0.7288(2) 0.64100(12) 0.60412(12) 0.0267(4) Uani 1 1 d . .
O6 O 0.6001(2) 0.66855(13) 0.49398(13) 0.0301(4) Uani 1 1 d . .
O7 O 0.5734(3) 0.44476(14) 0.32879(13) 0.0316(4) Uani 1 1 d . .
O8 O 0.7412(3) 0.31830(18) 0.34371(15) 0.0450(6) Uani 1 1 d . .
N5 N 0.9229(2) 0.40592(14) 0.71676(12) 0.0188(4) Uani 1 1 d . .
N6 N 0.8520(3) 0.47506(14) 0.65975(13) 0.0193(4) Uani 1 1 d . .
H6B H 0.8344 0.5315 0.6699 0.023 Uiso 1 1 calc R U
N7 N 0.6821(3) 0.61612(14) 0.54356(14) 0.0216(4) Uani 1 1 d . .
N8 N 0.6762(3) 0.39054(17) 0.36625(14) 0.0262(5) Uani 1 1 d . .
C21 C 0.9504(3) 0.43081(17) 0.78397(15) 0.0190(5) Uani 1 1 d . .
C22 C 0.9111(3) 0.52526(18) 0.80800(17) 0.0262(5) Uani 1 1 d . .
H22A H 0.7867 0.5452 0.8122 0.031 Uiso 1 1 calc R U
H22B H 0.9757 0.5708 0.7657 0.031 Uiso 1 1 calc R U
C23 C 0.9694(4) 0.5135(2) 0.89473(18) 0.0313(6) Uani 1 1 d . .
H23A H 1.0893 0.5288 0.8883 0.038 Uiso 1 1 calc R U
H23B H 0.8936 0.5526 0.9316 0.038 Uiso 1 1 calc R U
C24 C 0.9548(3) 0.41203(19) 0.93089(16) 0.0275(5) Uani 1 1 d . .
H24A H 0.8339 0.4008 0.9544 0.033 Uiso 1 1 calc R U
H24B H 1.0257 0.3910 0.9764 0.033 Uiso 1 1 calc R U
C25 C 1.0215(3) 0.36219(17) 0.85492(14) 0.0198(5) Uani 1 1 d . .
C26 C 0.9622(3) 0.26759(17) 0.86529(15) 0.0212(5) Uani 1 1 d . .
H26A H 0.9766 0.2412 0.8155 0.025 Uiso 1 1 calc R U
C27 C 0.8920(3) 0.2181(2) 0.93727(17) 0.0297(5) Uani 1 1 d . .
H27A H 0.8756 0.2438 0.9876 0.036 Uiso 1 1 calc R U
C28 C 0.8372(4) 0.1245(2) 0.9441(2) 0.0414(7) Uani 1 1 d . .
H28A H 0.7156 0.1239 0.9695 0.062 Uiso 1 1 calc R U
H28B H 0.9065 0.0801 0.9800 0.062 Uiso 1 1 calc R U
H28C H 0.8536 0.1083 0.8874 0.062 Uiso 1 1 calc R U
C29 C 1.2191(3) 0.35066(16) 0.83248(15) 0.0202(4) Uani 1 1 d . .
C30 C 1.3269(3) 0.35216(19) 0.89071(17) 0.0280(5) Uani 1 1 d . .
H30A H 1.2797 0.3678 0.9447 0.034 Uiso 1 1 calc R U
C31 C 1.5035(3) 0.3308(2) 0.87043(18) 0.0325(6) Uani 1 1 d . .
H31A H 1.5760 0.3324 0.9105 0.039 Uiso 1 1 calc R U
C32 C 1.5740(3) 0.30746(18) 0.79228(18) 0.0272(5) Uani 1 1 d . .
H32A H 1.6943 0.2917 0.7791 0.033 Uiso 1 1 calc R U
C33 C 1.4682(3) 0.30713(17) 0.73351(15) 0.0212(5) Uani 1 1 d . .
H33A H 1.5160 0.2923 0.6793 0.025 Uiso 1 1 calc R U
C34 C 1.2928(3) 0.32830(16) 0.75353(15) 0.0209(5) Uani 1 1 d . .
H34A H 1.2213 0.3276 0.7128 0.025 Uiso 1 1 calc R U
C35 C 0.8099(3) 0.45579(16) 0.58878(15) 0.0172(4) Uani 1 1 d . .
C36 C 0.7271(3) 0.52228(16) 0.53029(15) 0.0186(4) Uani 1 1 d . .
C37 C 0.6831(3) 0.50109(17) 0.45777(15) 0.0197(5) Uani 1 1 d . .
H37A H 0.6261 0.5463 0.4200 0.024 Uiso 1 1 calc R U
C38 C 0.7241(3) 0.41295(18) 0.44188(15) 0.0207(5) Uani 1 1 d . .
C39 C 0.8084(3) 0.34555(17) 0.49634(16) 0.0212(5) Uani 1 1 d . .
H39A H 0.8374 0.2857 0.4833 0.025 Uiso 1 1 calc R U
C40 C 0.8493(3) 0.36596(17) 0.56858(15) 0.0204(5) Uani 1 1 d . .
H40A H 0.9047 0.3195 0.6059 0.024 Uiso 1 1 calc R U
O9 O 0.2490(2) 0.36254(12) 0.42278(12) 0.0245(4) Uani 1 1 d . .
O10 O 0.3636(3) 0.33627(13) 0.53716(13) 0.0310(4) Uani 1 1 d . .
O11 O 0.3936(3) 0.56531(15) 0.69401(13) 0.0355(5) Uani 1 1 d . .
O12 O 0.2325(3) 0.69373(15) 0.67613(14) 0.0364(5) Uani 1 1 d . .
N9 N 0.0111(2) 0.58833(14) 0.31917(12) 0.0182(4) Uani 1 1 d . .
N10 N 0.1109(3) 0.52554(14) 0.36865(12) 0.0185(4) Uani 1 1 d . .
H10B H 0.1504 0.4725 0.3534 0.022 Uiso 1 1 calc R U
N11 N 0.2864(3) 0.38803(14) 0.48512(13) 0.0195(4) Uani 1 1 d . .
N12 N 0.2915(3) 0.61927(16) 0.65643(13) 0.0246(4) Uani 1 1 d . .
C41 C 0.0036(3) 0.56722(16) 0.24763(15) 0.0180(4) Uani 1 1 d . .
C42 C 0.0871(4) 0.48396(18) 0.21195(17) 0.0274(5) Uani 1 1 d . .
H42A H 0.0493 0.4272 0.2494 0.033 Uiso 1 1 calc R U
H42B H 0.2139 0.4816 0.2045 0.033 Uiso 1 1 calc R U
C43 C 0.0249(4) 0.49653(19) 0.12530(17) 0.0304(6) Uani 1 1 d . .
H43A H 0.1078 0.5279 0.0792 0.036 Uiso 1 1 calc R U
H43B H 0.0083 0.4369 0.1116 0.036 Uiso 1 1 calc R U
C44 C -0.1454(4) 0.55550(18) 0.13831(16) 0.0269(5) Uani 1 1 d . .
H44A H -0.2376 0.5183 0.1714 0.032 Uiso 1 1 calc R U
H44B H -0.1795 0.5852 0.0831 0.032 Uiso 1 1 calc R U
C45 C -0.1105(3) 0.62716(16) 0.18763(14) 0.0196(5) Uani 1 1 d . .
C46 C -0.2688(3) 0.67244(17) 0.23811(15) 0.0230(5) Uani 1 1 d . .
H46A H -0.2485 0.7115 0.2742 0.028 Uiso 1 1 calc R U
C47 C -0.4291(3) 0.6628(2) 0.23650(17) 0.0305(6) Uani 1 1 d . .
H47A H -0.4526 0.6247 0.2002 0.037 Uiso 1 1 calc R U
C48 C -0.5772(3) 0.7083(2) 0.28859(19) 0.0327(6) Uani 1 1 d . .
H48A H -0.6633 0.6648 0.3125 0.049 Uiso 1 1 calc R U
H48B H -0.6286 0.7612 0.2527 0.049 Uiso 1 1 calc R U
H48C H -0.5370 0.7288 0.3348 0.049 Uiso 1 1 calc R U
C49 C -0.0076(3) 0.70355(16) 0.13145(14) 0.0175(4) Uani 1 1 d . .
C50 C 0.0129(3) 0.72046(16) 0.04278(15) 0.0210(5) Uani 1 1 d . .
H50A H -0.0329 0.6815 0.0144 0.025 Uiso 1 1 calc R U
C51 C 0.0994(3) 0.79354(17) -0.00443(15) 0.0225(5) Uani 1 1 d . .
H51A H 0.1123 0.8039 -0.0647 0.027 Uiso 1 1 calc R U
C52 C 0.1669(3) 0.85130(17) 0.03561(16) 0.0228(5) Uani 1 1 d . .
H52A H 0.2256 0.9013 0.0031 0.027 Uiso 1 1 calc R U
C53 C 0.1480(3) 0.83543(17) 0.12386(15) 0.0221(5) Uani 1 1 d . .
H53A H 0.1938 0.8748 0.1518 0.027 Uiso 1 1 calc R U
C54 C 0.0625(3) 0.76227(16) 0.17108(14) 0.0196(4) Uani 1 1 d . .
H54A H 0.0511 0.7518 0.2313 0.024 Uiso 1 1 calc R U
C55 C 0.1477(3) 0.54586(16) 0.44068(14) 0.0174(4) Uani 1 1 d . .
C56 C 0.2376(3) 0.48191(16) 0.49731(15) 0.0172(4) Uani 1 1 d . .
C57 C 0.2842(3) 0.50593(16) 0.56824(15) 0.0185(4) Uani 1 1 d . .
H57A H 0.3468 0.4626 0.6051 0.022 Uiso 1 1 calc R U
C58 C 0.2379(3) 0.59346(17) 0.58373(15) 0.0200(5) Uani 1 1 d . .
C59 C 0.1433(3) 0.65808(17) 0.53150(16) 0.0211(5) Uani 1 1 d . .
H59A H 0.1102 0.7177 0.5446 0.025 Uiso 1 1 calc R U
C60 C 0.0987(3) 0.63481(16) 0.46112(15) 0.0189(5) Uani 1 1 d . .
H60A H 0.0343 0.6787 0.4256 0.023 Uiso 1 1 calc R U
O13 O 0.8459(2) 0.82790(12) 0.46751(11) 0.0227(4) Uani 1 1 d . .
O14 O 0.7794(2) 0.84303(13) 0.34193(11) 0.0269(4) Uani 1 1 d . .
O15 O 0.2058(3) 0.93010(14) 0.28717(11) 0.0296(4) Uani 1 1 d . .
O16 O 0.0237(2) 0.99452(13) 0.37960(12) 0.0252(4) Uani 1 1 d . .
N13 N 0.5514(3) 0.86667(13) 0.67929(12) 0.0183(4) Uani 1 1 d . .
N14 N 0.6128(3) 0.85834(14) 0.59562(12) 0.0189(4) Uani 1 1 d . .
H14B H 0.7215 0.8396 0.5802 0.023 Uiso 1 1 calc R U
N15 N 0.7393(3) 0.84755(14) 0.41779(12) 0.0191(4) Uani 1 1 d . .
N16 N 0.1616(3) 0.95113(14) 0.35760(13) 0.0199(4) Uani 1 1 d . .
C61 C 0.6608(3) 0.84077(16) 0.72981(14) 0.0176(4) Uani 1 1 d . .
C62 C 0.8473(3) 0.80467(18) 0.71037(15) 0.0211(5) Uani 1 1 d . .
H62A H 0.9109 0.8475 0.6647 0.025 Uiso 1 1 calc R U
H62B H 0.8579 0.7442 0.6927 0.025 Uiso 1 1 calc R U
C63 C 0.9161(3) 0.79676(19) 0.79468(17) 0.0255(5) Uani 1 1 d . .
H63A H 0.9166 0.7332 0.8264 0.031 Uiso 1 1 calc R U
H63B H 1.0341 0.8158 0.7843 0.031 Uiso 1 1 calc R U
C64 C 0.7891(3) 0.86228(19) 0.84345(16) 0.0248(5) Uani 1 1 d . .
H64A H 0.8149 0.9266 0.8229 0.030 Uiso 1 1 calc R U
H64B H 0.7927 0.8468 0.9052 0.030 Uiso 1 1 calc R U
C65 C 0.6122(3) 0.84690(17) 0.82406(15) 0.0192(5) Uani 1 1 d . .
C66 C 0.4700(3) 0.92298(17) 0.83858(15) 0.0215(5) Uani 1 1 d . .
H66A H 0.3640 0.9179 0.8215 0.026 Uiso 1 1 calc R U
C67 C 0.4784(3) 0.99535(18) 0.87246(16) 0.0259(5) Uani 1 1 d . .
H67A H 0.5820 1.0002 0.8920 0.031 Uiso 1 1 calc R U
C68 C 0.3358(4) 1.07062(19) 0.88237(18) 0.0335(6) Uani 1 1 d . .
H68A H 0.3008 1.0742 0.9427 0.050 Uiso 1 1 calc R U
H68B H 0.2375 1.0577 0.8593 0.050 Uiso 1 1 calc R U
H68C H 0.3761 1.1290 0.8515 0.050 Uiso 1 1 calc R U
C69 C 0.5530(3) 0.75421(17) 0.87273(15) 0.0199(5) Uani 1 1 d . .
C70 C 0.5523(4) 0.73084(19) 0.96030(16) 0.0281(5) Uani 1 1 d . .
H70A H 0.5907 0.7717 0.9894 0.034 Uiso 1 1 calc R U
C71 C 0.4956(4) 0.6481(2) 1.00529(17) 0.0335(6) Uani 1 1 d . .
H71A H 0.4948 0.6334 1.0649 0.040 Uiso 1 1 calc R U
C72 C 0.4406(3) 0.58721(19) 0.96414(17) 0.0303(6) Uani 1 1 d . .
H72A H 0.4031 0.5307 0.9952 0.036 Uiso 1 1 calc R U
C73 C 0.4403(3) 0.6088(2) 0.87784(17) 0.0296(6) Uani 1 1 d . .
H73A H 0.4034 0.5670 0.8491 0.035 Uiso 1 1 calc R U
C74 C 0.4943(3) 0.69249(18) 0.83263(16) 0.0239(5) Uani 1 1 d . .
H74A H 0.4908 0.7076 0.7734 0.029 Uiso 1 1 calc R U
C75 C 0.5058(3) 0.87907(15) 0.53774(14) 0.0167(4) Uani 1 1 d . .
C76 C 0.5621(3) 0.87559(15) 0.44996(14) 0.0170(4) Uani 1 1 d . .
C77 C 0.4500(3) 0.89867(15) 0.39096(14) 0.0178(4) Uani 1 1 d . .
H77A H 0.4898 0.8966 0.3326 0.021 Uiso 1 1 calc R U
C78 C 0.2799(3) 0.92464(15) 0.41915(14) 0.0180(4) Uani 1 1 d . .
C79 C 0.2187(3) 0.92869(16) 0.50471(15) 0.0191(5) Uani 1 1 d . .
H79A H 0.1010 0.9471 0.5225 0.023 Uiso 1 1 calc R U
C80 C 0.3288(3) 0.90606(16) 0.56271(14) 0.0197(5) Uani 1 1 d . .
H80A H 0.2862 0.9084 0.6208 0.024 Uiso 1 1 calc R U

loop_
_atom_site_aniso_label
_atom_site_aniso_U_11
_atom_site_aniso_U_22
_atom_site_aniso_U_33
_atom_site_aniso_U_23
_atom_site_aniso_U_13
_atom_site_aniso_U_12
O1 0.0233(9) 0.0267(9) 0.0258(9) -0.0033(7) -0.0004(7) 0.0018(7)
O2 0.0274(10) 0.0448(12) 0.0259(10) -0.0171(9) 0.0047(8) -0.0053(8)
O3 0.0339(10) 0.0383(11) 0.0220(9) -0.0106(8) -0.0029(8) -0.0018(8)
O4 0.0269(9) 0.0243(9) 0.0288(10) -0.0024(7) -0.0045(7) 0.0006(7)
N1 0.0214(9) 0.0155(9) 0.0183(9) -0.0047(7) 0.0004(7) -0.0021(7)
N2 0.0210(10) 0.0170(10) 0.0195(10) -0.0042(8) 0.0003(8) 0.0015(8)
N3 0.0226(10) 0.0185(10) 0.0235(10) -0.0056(8) 0.0023(8) -0.0026(8)
N4 0.0243(10) 0.0204(10) 0.0212(10) -0.0014(8) -0.0009(8) -0.0041(8)
C1 0.0198(11) 0.0122(10) 0.0242(12) -0.0032(9) -0.0011(9) -0.0037(8)
C2 0.0211(12) 0.0167(11) 0.0304(13) -0.0045(10) -0.0016(10) 0.0003(9)
C3 0.0230(12) 0.0227(12) 0.0377(14) -0.0099(11) -0.0091(10) 0.0012(10)
C4 0.0222(11) 0.0187(11) 0.0323(13) -0.0085(10) -0.0084(10) -0.0010(9)
C5 0.0197(11) 0.0149(10) 0.0216(11) -0.0048(9) -0.0051(9) -0.0017(8)
C6 0.0227(11) 0.0175(11) 0.0167(10) -0.0016(9) -0.0048(9) -0.0007(9)
C7 0.0243(12) 0.0193(11) 0.0202(11) -0.0025(9) -0.0024(9) -0.0022(9)
C8 0.0288(13) 0.0212(12) 0.0298(13) -0.0037(10) 0.0000(10) -0.0083(10)
C9 0.0201(11) 0.0149(10) 0.0174(10) -0.0012(8) -0.0010(8) -0.0025(8)
C10 0.0216(11) 0.0181(11) 0.0234(11) -0.0055(9) -0.0025(9) -0.0026(9)
C11 0.0269(12) 0.0216(11) 0.0303(13) -0.0111(10) 0.0001(10) -0.0055(10)
C12 0.0250(12) 0.0207(11) 0.0278(13) -0.0042(10) 0.0018(10) 0.0020(9)
C13 0.0194(11) 0.0267(12) 0.0243(12) -0.0010(10) -0.0030(9) -0.0001(9)
C14 0.0223(11) 0.0229(11) 0.0202(11) -0.0060(9) -0.0045(9) -0.0024(9)
C15 0.0229(11) 0.0108(10) 0.0210(11) -0.0032(8) -0.0006(9) -0.0019(8)
C16 0.0227(11) 0.0144(10) 0.0212(11) -0.0047(9) 0.0019(9) -0.0025(9)
C17 0.0274(12) 0.0152(11) 0.0163(11) -0.0029(9) 0.0015(9) -0.0036(9)
C18 0.0253(12) 0.0150(11) 0.0203(11) -0.0011(9) -0.0027(9) -0.0029(9)
C19 0.0225(12) 0.0171(11) 0.0230(12) -0.0050(9) -0.0001(9) -0.0009(9)
C20 0.0239(12) 0.0167(11) 0.0178(11) -0.0042(9) 0.0020(9) 0.0000(9)
O5 0.0308(10) 0.0209(9) 0.0297(10) -0.0073(8) -0.0064(8) -0.0004(7)
O6 0.0309(10) 0.0190(9) 0.0408(11) 0.0019(8) -0.0168(9) 0.0007(7)
O7 0.0335(10) 0.0343(11) 0.0292(10) -0.0012(8) -0.0145(8) -0.0053(8)
O8 0.0455(13) 0.0557(14) 0.0408(12) -0.0333(11) -0.0153(10) 0.0185(11)
N5 0.0166(9) 0.0207(9) 0.0184(9) -0.0025(8) -0.0030(7) -0.0004(7)
N6 0.0199(9) 0.0165(9) 0.0212(10) -0.0047(8) -0.0027(8) 0.0003(7)
N7 0.0173(9) 0.0170(10) 0.0288(11) -0.0010(8) -0.0024(8) -0.0019(7)
N8 0.0211(10) 0.0357(12) 0.0227(11) -0.0081(9) -0.0021(8) -0.0040(9)
C21 0.0127(10) 0.0225(11) 0.0217(11) -0.0066(9) 0.0017(8) -0.0027(8)
C22 0.0230(12) 0.0264(13) 0.0304(13) -0.0121(11) 0.0001(10) -0.0025(10)
C23 0.0285(13) 0.0384(15) 0.0315(14) -0.0198(12) -0.0017(11) -0.0035(11)
C24 0.0214(12) 0.0421(15) 0.0205(11) -0.0128(11) 0.0018(9) -0.0049(10)
C25 0.0163(10) 0.0278(12) 0.0157(10) -0.0054(9) -0.0007(8) -0.0034(9)
C26 0.0147(10) 0.0268(12) 0.0214(11) -0.0010(9) -0.0038(8) -0.0025(9)
C27 0.0251(12) 0.0384(15) 0.0249(12) -0.0002(11) -0.0036(10) -0.0086(11)
C28 0.0368(16) 0.0449(17) 0.0381(16) 0.0084(14) -0.0020(13) -0.0167(14)
C29 0.0179(10) 0.0217(11) 0.0224(11) -0.0056(9) -0.0035(9) -0.0040(8)
C30 0.0251(12) 0.0383(14) 0.0236(12) -0.0102(11) -0.0060(10) -0.0044(11)
C31 0.0226(12) 0.0474(17) 0.0336(14) -0.0126(12) -0.0133(11) -0.0045(11)
C32 0.0164(11) 0.0320(13) 0.0342(14) -0.0055(11) -0.0062(10) -0.0033(9)
C33 0.0193(11) 0.0224(11) 0.0215(11) -0.0040(9) -0.0006(9) -0.0034(9)
C34 0.0200(11) 0.0237(11) 0.0203(11) -0.0038(9) -0.0044(9) -0.0053(9)
C35 0.0126(10) 0.0179(11) 0.0195(11) -0.0031(9) 0.0011(8) -0.0011(8)
C36 0.0159(10) 0.0177(11) 0.0210(11) -0.0022(9) -0.0004(9) -0.0021(8)
C37 0.0130(10) 0.0223(12) 0.0212(11) 0.0023(9) -0.0015(8) -0.0035(9)
C38 0.0147(10) 0.0303(13) 0.0177(11) -0.0064(10) 0.0009(8) -0.0056(9)
C39 0.0193(11) 0.0205(12) 0.0231(12) -0.0064(9) 0.0000(9) 0.0002(9)
C40 0.0173(11) 0.0204(11) 0.0215(11) -0.0032(9) -0.0005(9) 0.0014(9)
O9 0.0314(9) 0.0177(8) 0.0252(9) -0.0062(7) -0.0059(7) 0.0006(7)
O10 0.0380(11) 0.0176(9) 0.0386(11) 0.0009(8) -0.0186(9) 0.0020(8)
O11 0.0418(12) 0.0377(11) 0.0321(11) -0.0070(9) -0.0193(9) -0.0023(9)
O12 0.0390(11) 0.0416(12) 0.0350(11) -0.0234(9) -0.0109(9) 0.0056(9)
N9 0.0182(9) 0.0184(9) 0.0170(9) -0.0016(7) -0.0029(7) 0.0004(7)
N10 0.0209(10) 0.0157(9) 0.0185(9) -0.0045(7) -0.0035(8) 0.0026(7)
N11 0.0184(9) 0.0159(9) 0.0229(10) -0.0010(8) -0.0020(8) -0.0023(7)
N12 0.0232(10) 0.0317(12) 0.0200(10) -0.0063(9) -0.0021(8) -0.0054(9)
C41 0.0183(11) 0.0178(11) 0.0179(11) -0.0030(9) -0.0007(8) -0.0047(9)
C42 0.0407(15) 0.0204(12) 0.0218(12) -0.0082(10) -0.0043(10) 0.0006(11)
C43 0.0501(17) 0.0232(12) 0.0203(12) -0.0076(10) -0.0034(11) -0.0097(12)
C44 0.0347(13) 0.0278(12) 0.0221(12) -0.0053(10) -0.0061(10) -0.0135(10)
C45 0.0211(11) 0.0223(11) 0.0160(10) -0.0017(9) -0.0036(9) -0.0067(9)
C46 0.0263(12) 0.0228(12) 0.0208(11) -0.0042(9) -0.0045(9) -0.0046(9)
C47 0.0280(13) 0.0408(15) 0.0246(13) -0.0097(11) -0.0039(10) -0.0053(11)
C48 0.0221(13) 0.0426(16) 0.0325(14) -0.0047(12) -0.0036(11) -0.0035(11)
C49 0.0146(10) 0.0202(11) 0.0174(10) -0.0033(8) -0.0027(8) -0.0005(8)
C50 0.0214(11) 0.0253(12) 0.0185(11) -0.0060(9) -0.0059(9) -0.0035(9)
C51 0.0226(11) 0.0295(12) 0.0139(10) -0.0009(9) -0.0024(8) -0.0024(9)
C52 0.0208(11) 0.0228(11) 0.0231(12) 0.0008(9) -0.0028(9) -0.0036(9)
C53 0.0226(11) 0.0235(11) 0.0222(11) -0.0060(9) -0.0050(9) -0.0042(9)
C54 0.0195(11) 0.0235(11) 0.0166(10) -0.0034(9) -0.0053(8) -0.0016(9)
C55 0.0155(10) 0.0193(11) 0.0160(10) -0.0032(9) 0.0018(8) -0.0025(8)
C56 0.0140(10) 0.0155(10) 0.0203(11) -0.0026(9) 0.0018(8) -0.0021(8)
C57 0.0134(10) 0.0213(11) 0.0193(11) -0.0008(9) -0.0010(8) -0.0029(8)
C58 0.0196(11) 0.0241(12) 0.0170(11) -0.0051(9) -0.0011(9) -0.0050(9)
C59 0.0212(11) 0.0198(11) 0.0216(11) -0.0073(9) 0.0009(9) -0.0003(9)
C60 0.0200(11) 0.0174(11) 0.0179(11) -0.0032(9) -0.0021(9) 0.0023(9)
O13 0.0226(8) 0.0250(9) 0.0195(8) -0.0035(7) -0.0031(7) 0.0000(7)
O14 0.0279(9) 0.0358(10) 0.0165(8) -0.0096(7) 0.0020(7) -0.0012(8)
O15 0.0344(10) 0.0397(11) 0.0157(8) -0.0077(8) -0.0054(7) -0.0010(8)
O16 0.0253(9) 0.0240(9) 0.0253(9) -0.0042(7) -0.0053(7) 0.0032(7)
N13 0.0253(10) 0.0167(9) 0.0125(9) -0.0028(7) -0.0022(7) -0.0016(8)
N14 0.0231(10) 0.0193(10) 0.0136(9) -0.0040(7) -0.0017(7) 0.0007(8)
N15 0.0228(10) 0.0168(9) 0.0169(9) -0.0034(7) -0.0008(8) -0.0021(8)
N16 0.0256(10) 0.0171(9) 0.0165(9) -0.0003(7) -0.0043(8) -0.0030(8)
C61 0.0218(11) 0.0153(10) 0.0155(10) -0.0033(8) -0.0017(8) -0.0019(8)
C62 0.0214(11) 0.0239(12) 0.0185(11) -0.0072(9) -0.0030(9) 0.0005(9)
C63 0.0211(12) 0.0337(14) 0.0245(12) -0.0116(11) -0.0065(10) 0.0017(10)
C64 0.0225(12) 0.0327(14) 0.0227(12) -0.0122(10) -0.0065(9) -0.0003(10)
C65 0.0215(11) 0.0216(11) 0.0155(11) -0.0060(9) -0.0035(9) -0.0006(9)
C66 0.0238(11) 0.0242(12) 0.0151(10) -0.0038(9) -0.0013(9) 0.0008(9)
C67 0.0301(13) 0.0269(13) 0.0190(11) -0.0042(10) -0.0009(10) -0.0010(10)
C68 0.0447(16) 0.0244(13) 0.0264(13) -0.0056(10) 0.0039(12) 0.0033(12)
C69 0.0191(11) 0.0218(11) 0.0166(11) -0.0025(9) -0.0024(8) 0.0049(9)
C70 0.0352(14) 0.0298(13) 0.0187(11) -0.0064(10) -0.0068(10) 0.0061(11)
C71 0.0414(15) 0.0350(14) 0.0183(12) 0.0040(10) -0.0056(11) 0.0067(12)
C72 0.0266(13) 0.0269(13) 0.0306(13) 0.0055(10) -0.0007(10) 0.0011(10)
C73 0.0274(13) 0.0326(14) 0.0281(13) -0.0030(11) -0.0018(10) -0.0079(11)
C74 0.0240(12) 0.0292(13) 0.0190(11) -0.0030(10) -0.0033(9) -0.0059(10)
C75 0.0248(11) 0.0111(10) 0.0134(10) -0.0011(8) -0.0019(8) -0.0019(8)
C76 0.0208(11) 0.0125(10) 0.0164(10) -0.0028(8) 0.0009(8) -0.0023(8)
C77 0.0265(12) 0.0140(10) 0.0130(10) -0.0028(8) -0.0015(9) -0.0038(9)
C78 0.0258(12) 0.0139(10) 0.0149(10) -0.0019(8) -0.0054(9) -0.0020(9)
C79 0.0235(12) 0.0158(11) 0.0165(11) -0.0016(9) -0.0012(9) -0.0017(9)
C80 0.0267(12) 0.0180(11) 0.0134(10) -0.0034(9) -0.0002(9) -0.0020(9)

loop_
_atom_type_symbol
_atom_type_description
_atom_type_scat_dispersion_real
_atom_type_scat_dispersion_imag
_atom_type_scat_source
C C 0.0033 0.0016 'International Tables Vol C Tables 4.2.6.8 and 6.1.1.4'
H H 0.0000 0.0000 'International Tables Vol C Tables 4.2.6.8 and 6.1.1.4'
N N 0.0061 0.0033 'International Tables Vol C Tables 4.2.6.8 and 6.1.1.4'
O O 0.0106 0.0060 'International Tables Vol C Tables 4.2.6.8 and 6.1.1.4'

loop_
_geom_angle_atom_site_label_1
_geom_angle_atom_site_label_2
_geom_angle_atom_site_label_3
_geom_angle
C1 N1 N2 115.0(2)
C15 N2 N1 119.8(2)
O2 N3 O1 122.4(2)
O2 N3 C16 119.0(2)
O1 N3 C16 118.6(2)
O3 N4 O4 123.4(2)
O3 N4 C18 118.9(2)
O4 N4 C18 117.7(2)
N1 C1 C2 127.7(2)
N1 C1 C5 122.2(2)
C2 C1 C5 110.1(2)
C1 C2 C3 104.7(2)
C2 C3 C4 103.6(2)
C3 C4 C5 104.04(19)
C1 C5 C6 109.21(19)
C1 C5 C9 115.52(19)
C6 C5 C9 107.40(19)
C1 C5 C4 100.67(19)
C6 C5 C4 109.10(19)
C9 C5 C4 114.70(19)
C7 C6 C5 127.0(2)
C6 C7 C8 123.8(2)
C10 C9 C14 118.3(2)
C10 C9 C5 121.2(2)
C14 C9 C5 120.5(2)
C11 C10 C9 120.7(2)
C12 C11 C10 120.6(2)
C11 C12 C13 119.3(2)
C14 C13 C12 120.4(2)
C13 C14 C9 120.8(2)
N2 C15 C16 123.1(2)
N2 C15 C20 120.5(2)
C16 C15 C20 116.4(2)
C17 C16 C15 122.2(2)
C17 C16 N3 116.0(2)
C15 C16 N3 121.7(2)
C18 C17 C16 118.5(2)
C17 C18 C19 121.8(2)
C17 C18 N4 118.8(2)
C19 C18 N4 119.4(2)
C20 C19 C18 119.6(2)
C19 C20 C15 121.4(2)
C21 N5 N6 114.8(2)
C35 N6 N5 119.9(2)
O6 N7 O5 122.3(2)
O6 N7 C36 118.5(2)
O5 N7 C36 119.2(2)
O8 N8 O7 123.9(2)
O8 N8 C38 117.7(2)
O7 N8 C38 118.4(2)
N5 C21 C22 127.6(2)
N5 C21 C25 121.5(2)
C22 C21 C25 110.8(2)
C21 C22 C23 104.2(2)
C24 C23 C22 103.4(2)
C23 C24 C25 105.0(2)
C26 C25 C21 113.14(19)
C26 C25 C29 106.27(19)
C21 C25 C29 108.63(19)
C26 C25 C24 114.8(2)
C21 C25 C24 100.2(2)
C29 C25 C24 113.8(2)
C27 C26 C25 126.3(2)
C26 C27 C28 124.1(3)
C30 C29 C34 118.3(2)
C30 C29 C25 122.8(2)
C34 C29 C25 118.6(2)
C29 C30 C31 120.5(2)
C32 C31 C30 120.4(2)
C31 C32 C33 119.5(2)
C34 C33 C32 120.1(2)
C33 C34 C29 121.2(2)
N6 C35 C36 122.8(2)
N6 C35 C40 120.5(2)
C36 C35 C40 116.7(2)
C37 C36 C35 122.1(2)
C37 C36 N7 116.2(2)
C35 C36 N7 121.7(2)
C38 C37 C36 118.5(2)
C37 C38 C39 121.7(2)
C37 C38 N8 118.4(2)
C39 C38 N8 119.9(2)
C40 C39 C38 119.9(2)
C39 C40 C35 121.2(2)
C41 N9 N10 114.3(2)
C55 N10 N9 119.8(2)
O10 N11 O9 122.2(2)
O10 N11 C56 118.5(2)
O9 N11 C56 119.28(19)
O11 N12 O12 124.0(2)
O11 N12 C58 117.8(2)
O12 N12 C58 118.2(2)
N9 C41 C42 128.4(2)
N9 C41 C45 120.6(2)
C42 C41 C45 110.9(2)
C41 C42 C43 103.6(2)
C44 C43 C42 103.4(2)
C43 C44 C45 104.4(2)
C46 C45 C44 115.7(2)
C46 C45 C41 110.69(19)
C44 C45 C41 99.97(19)
C46 C45 C49 107.93(19)
C44 C45 C49 113.19(19)
C41 C45 C49 109.01(18)
C47 C46 C45 126.5(2)
C46 C47 C48 123.5(3)
C50 C49 C54 117.9(2)
C50 C49 C45 123.5(2)
C54 C49 C45 118.5(2)
C51 C50 C49 120.9(2)
C52 C51 C50 120.5(2)
C51 C52 C53 119.4(2)
C54 C53 C52 120.2(2)
C53 C54 C49 121.1(2)
N10 C55 C56 122.4(2)
N10 C55 C60 120.2(2)
C56 C55 C60 117.4(2)
C57 C56 C55 121.6(2)
C57 C56 N11 116.3(2)
C55 C56 N11 122.2(2)
C58 C57 C56 118.6(2)
C57 C58 C59 121.9(2)
C57 C58 N12 118.5(2)
C59 C58 N12 119.6(2)
C60 C59 C58 119.5(2)
C59 C60 C55 120.9(2)
C61 N13 N14 114.8(2)
C75 N14 N13 119.8(2)
O14 N15 O13 121.9(2)
O14 N15 C76 118.7(2)
O13 N15 C76 119.40(19)
O15 N16 O16 123.9(2)
O15 N16 C78 118.4(2)
O16 N16 C78 117.7(2)
N13 C61 C62 129.0(2)
N13 C61 C65 120.8(2)
C62 C61 C65 110.11(19)
C61 C62 C63 104.48(19)
C64 C63 C62 103.9(2)
C63 C64 C65 103.6(2)
C66 C65 C61 111.28(19)
C66 C65 C69 109.98(19)
C61 C65 C69 108.53(19)
C66 C65 C64 115.4(2)
C61 C65 C64 99.92(19)
C69 C65 C64 111.2(2)
C67 C66 C65 126.8(2)
C66 C67 C68 124.7(3)
C74 C69 C70 117.8(2)
C74 C69 C65 122.1(2)
C70 C69 C65 120.1(2)
C71 C70 C69 120.6(3)
C72 C71 C70 120.7(2)
C73 C72 C71 119.7(3)
C72 C73 C74 119.9(3)
C69 C74 C73 121.3(2)
N14 C75 C80 120.4(2)
N14 C75 C76 122.7(2)
C80 C75 C76 116.9(2)
C77 C76 C75 121.8(2)
C77 C76 N15 116.7(2)
C75 C76 N15 121.5(2)
C78 C77 C76 118.5(2)
C77 C78 C79 121.7(2)
C77 C78 N16 119.1(2)
C79 C78 N16 119.2(2)
C80 C79 C78 119.8(2)
C79 C80 C75 121.3(2)

loop_
_geom_bond_atom_site_label_1
_geom_bond_atom_site_label_2
_geom_bond_distance
O1 N3 1.247(3)
O2 N3 1.221(3)
O3 N4 1.228(3)
O4 N4 1.240(3)
N1 C1 1.278(3)
N1 N2 1.382(3)
N2 C15 1.354(3)
N3 C16 1.460(3)
N4 C18 1.456(3)
C1 C2 1.514(3)
C1 C5 1.527(3)
C2 C3 1.535(4)
C3 C4 1.536(4)
C4 C5 1.544(3)
C5 C6 1.531(3)
C5 C9 1.533(3)
C6 C7 1.321(3)
C7 C8 1.495(3)
C9 C10 1.394(3)
C9 C14 1.401(3)
C10 C11 1.392(3)
C11 C12 1.383(4)
C12 C13 1.391(4)
C13 C14 1.385(3)
C15 C16 1.424(3)
C15 C20 1.425(3)
C16 C17 1.388(4)
C17 C18 1.374(3)
C18 C19 1.400(3)
C19 C20 1.369(4)
O5 N7 1.246(3)
O6 N7 1.228(3)
O7 N8 1.232(3)
O8 N8 1.229(3)
N5 C21 1.282(3)
N5 N6 1.386(3)
N6 C35 1.348(3)
N7 C36 1.451(3)
N8 C38 1.459(3)
C21 C22 1.517(3)
C21 C25 1.529(3)
C22 C23 1.534(4)
C23 C24 1.529(4)
C24 C25 1.542(3)
C25 C26 1.517(3)
C25 C29 1.541(3)
C26 C27 1.327(3)
C27 C28 1.496(4)
C29 C30 1.392(3)
C29 C34 1.395(3)
C30 C31 1.393(4)
C31 C32 1.383(4)
C32 C33 1.384(3)
C33 C34 1.383(3)
C35 C36 1.423(3)
C35 C40 1.427(3)
C36 C37 1.390(3)
C37 C38 1.379(4)
C38 C39 1.397(3)
C39 C40 1.370(3)
O9 N11 1.244(3)
O10 N11 1.228(3)
O11 N12 1.228(3)
O12 N12 1.230(3)
N9 C41 1.275(3)
N9 N10 1.382(3)
N10 C55 1.354(3)
N11 C56 1.450(3)
N12 C58 1.458(3)
C41 C42 1.502(3)
C41 C45 1.535(3)
C42 C43 1.546(4)
C43 C44 1.524(4)
C44 C45 1.534(3)
C45 C46 1.530(3)
C45 C49 1.540(3)
C46 C47 1.305(4)
C47 C48 1.492(4)
C49 C50 1.398(3)
C49 C54 1.402(3)
C50 C51 1.390(3)
C51 C52 1.384(3)
C52 C53 1.392(3)
C53 C54 1.387(3)
C55 C56 1.414(3)
C55 C60 1.423(3)
C56 C57 1.394(3)
C57 C58 1.373(3)
C58 C59 1.397(3)
C59 C60 1.374(3)
O13 N15 1.245(3)
O14 N15 1.229(3)
O15 N16 1.224(3)
O16 N16 1.232(3)
N13 C61 1.278(3)
N13 N14 1.383(3)
N14 C75 1.347(3)
N15 C76 1.450(3)
N16 C78 1.462(3)
C61 C62 1.511(3)
C61 C65 1.528(3)
C62 C63 1.544(3)
C63 C64 1.538(4)
C64 C65 1.548(3)
C65 C66 1.520(3)
C65 C69 1.542(3)
C66 C67 1.319(4)
C67 C68 1.503(4)
C69 C74 1.395(4)
C69 C70 1.398(3)
C70 C71 1.394(4)
C71 C72 1.381(4)
C72 C73 1.378(4)
C73 C74 1.399(4)
C75 C80 1.421(3)
C75 C76 1.425(3)
C76 C77 1.392(3)
C77 C78 1.378(3)
C78 C79 1.398(3)
C79 C80 1.368(3)

loop_
_geom_hbond_atom_site_label_D
_geom_hbond_atom_site_label_H
_geom_hbond_atom_site_label_A
_geom_hbond_distance_DH
_geom_hbond_distance_HA
_geom_hbond_distance_DA
_geom_hbond_angle_DHA
_geom_hbond_site_symmetry_A
N2 H2C O1 0.88 1.96 2.601(3) 128.8 .
C2 H2B O16 0.99 2.48 3.287(3) 138.1 1_545
C19 H19A O16 0.95 2.44 3.207(3) 137.7 1_645
N6 H6B O5 0.88 1.96 2.604(3) 129.1 .
N10 H10B O9 0.88 1.97 2.602(3) 127.8 .
C60 H60A O13 0.95 2.66 3.311(3) 126.5 1_455
N14 H14B O13 0.88 1.95 2.594(3) 129.2 .
C62 H62A O4 0.99 2.52 3.258(3) 131.1 1_565
C79 H79A O4 0.95 2.55 3.325(3) 138.7 1_465
